data_2224999
loop_
_publ_author_name
'Mohr, Fabian'
'Molter, Anja'
'Tiekink, Edward R. T.'

_publ_section_title '[\m-1,3-Bis(diphenylphosphino)propane-\k^2^<i>P</i>:<i>P</i>']bis[bromidogold(I)]'
_journal_coeditor_code HG2623
_journal_issue 2
_journal_name_full 'Acta Crystallographica Section E'
_journal_page_first m167
_journal_paper_doi 10.1107/S1600536810001406
_journal_volume 66
_journal_year 2010
_chemical_formula_iupac '[Au2 Br2 (C27 H26 P2)]'
_chemical_formula_moiety 'C27 H26 Au2 Br2 P2'
_chemical_formula_sum 'C27 H26 Au2 Br2 P2'
_chemical_formula_weight 966.17
_chemical_name_systematic
;
[\m-1,3-Bis(diphenylphosphino)propane-
\k^2^<i>P</i>:<i>P</i>']bis[bromidogold(I)]
;
_space_group_IT_number 60
_symmetry_cell_setting orthorhombic
_symmetry_space_group_name_Hall '-P 2n 2ab'
_symmetry_space_group_name_H-M 'P b c n'
_atom_sites_solution_hydrogens geom
_atom_sites_solution_primary direct
_atom_sites_solution_secondary difmap
_audit_creation_method SHELXL-97
_cell_angle_alpha 90
_cell_angle_beta 90
_cell_angle_gamma 90
_cell_formula_units_Z 8
_cell_length_a 19.610(5)
_cell_length_b 14.322(4)
_cell_length_c 19.958(5)
_cell_measurement_reflns_used 32332
_cell_measurement_temperature 98(2)
_cell_measurement_theta_max 40.7
_cell_measurement_theta_min 2.0
_cell_volume 5605(3)
_computing_cell_refinement 'CrystalClear (Rigaku/MSC, 2005)'
_computing_data_collection 'CrystalClear (Rigaku/MSC, 2005)'
_computing_data_reduction 'CrystalClear (Rigaku/MSC, 2005)'
_computing_molecular_graphics 'ORTEP-3 (Farrugia, 1997) and DIAMOND (Brandenburg, 2006)'
_computing_publication_material 'publCIF (Westrip, 2010)'
_computing_structure_refinement 'SHELXL97 (Sheldrick, 2008)'
_computing_structure_solution 'SHELXS97 (Sheldrick, 2008)'
_diffrn_ambient_temperature 98(2)
_diffrn_measured_fraction_theta_full 0.998
_diffrn_measured_fraction_theta_max 0.998
_diffrn_measurement_device_type 'Rigaku AFC12\K/SATURN724'
_diffrn_measurement_method \w
_diffrn_radiation_monochromator graphite
_diffrn_radiation_source 'fine-focus sealed tube'
_diffrn_radiation_type MoK\a
_diffrn_radiation_wavelength 0.71070
_diffrn_reflns_av_R_equivalents 0.073
_diffrn_reflns_av_sigmaI/netI 0.048
_diffrn_reflns_limit_h_max 24
_diffrn_reflns_limit_h_min -24
_diffrn_reflns_limit_k_max 17
_diffrn_reflns_limit_k_min -17
_diffrn_reflns_limit_l_max 20
_diffrn_reflns_limit_l_min -25
_diffrn_reflns_number 33240
_diffrn_reflns_theta_full 26.5
_diffrn_reflns_theta_max 26.5
_diffrn_reflns_theta_min 1.8
_diffrn_standards_decay_% '< 1'
_diffrn_standards_interval_count 0
_diffrn_standards_number 0
_exptl_absorpt_coefficient_mu 13.438
_exptl_absorpt_correction_T_max 1
_exptl_absorpt_correction_T_min 0.355
_exptl_absorpt_correction_type multi-scan
_exptl_absorpt_process_details '(ABSCOR; Higashi, 1995)'
_exptl_crystal_colour light-brown
_exptl_crystal_density_diffrn 2.290
_exptl_crystal_density_method 'not measured'
_exptl_crystal_description plate
_exptl_crystal_F_000 3568
_exptl_crystal_size_max 0.35
_exptl_crystal_size_mid 0.09
_exptl_crystal_size_min 0.04
_refine_diff_density_max 2.34
_refine_diff_density_min -2.69
_refine_ls_extinction_method none
_refine_ls_goodness_of_fit_ref 1.23
_refine_ls_hydrogen_treatment constr
_refine_ls_matrix_type full
_refine_ls_number_parameters 298
_refine_ls_number_reflns 5794
_refine_ls_number_restraints 0
_refine_ls_restrained_S_all 1.23
_refine_ls_R_factor_all 0.062
_refine_ls_R_factor_gt 0.058
_refine_ls_shift/su_max 0.001
_refine_ls_shift/su_mean 0.000
_refine_ls_structure_factor_coef Fsqd
_refine_ls_weighting_details 'calc w=1/[\s^2^(Fo^2^)+(0.0548P)^2^+72.0449P] where P=(Fo^2^+2Fc^2^)/3'
_refine_ls_weighting_scheme calc
_refine_ls_wR_factor_gt 0.136
_refine_ls_wR_factor_ref 0.139
_reflns_number_gt 5470
_reflns_number_total 5794
_reflns_threshold_expression I>2\s(I)
_cod_data_source_file hg2623.cif
_cod_data_source_block I
_cod_original_cell_volume 5605(2)
_cod_database_code 2224999
_cod_database_fobs_code 2224999

loop_
_symmetry_equiv_pos_as_xyz
'x, y, z'
'-x+1/2, -y+1/2, z+1/2'
'x+1/2, -y+1/2, -z'
'-x, y, -z+1/2'
'-x, -y, -z'
'x-1/2, y-1/2, -z-1/2'
'-x-1/2, y-1/2, z'
'x, -y, z-1/2'

loop_
_atom_site_type_symbol
_atom_site_label
_atom_site_fract_x
_atom_site_fract_y
_atom_site_fract_z
_atom_site_U_iso_or_equiv
_atom_site_adp_type
_atom_site_calc_flag
_atom_site_refinement_flags
_atom_site_occupancy
_atom_site_disorder_assembly
_atom_site_disorder_group
Au Au1 0.14604(2) 0.53723(3) 0.620369(19) 0.01793(13) Uani d . 1 . .
Au Au2 0.21598(2) 0.98204(3) 0.538567(18) 0.01725(13) Uani d . 1 . .
Br Br1 0.13248(6) 0.37156(7) 0.63780(5) 0.0240(2) Uani d . 1 . .
Br Br2 0.15705(6) 1.05983(8) 0.62910(5) 0.0257(3) Uani d . 1 . .
P P1 0.14836(14) 0.69395(18) 0.61668(12) 0.0166(5) Uani d . 1 . .
P P2 0.26129(14) 0.90170(19) 0.45196(12) 0.0160(5) Uani d . 1 . .
C C1 0.2237(6) 0.7464(7) 0.5797(5) 0.018(2) Uani d . 1 . .
H H1A 0.2210 0.8150 0.5853 0.021 Uiso calc R 1 . .
H H1B 0.2644 0.7243 0.6043 0.021 Uiso calc R 1 . .
C C2 0.2331(6) 0.7243(7) 0.5047(5) 0.020(2) Uani d . 1 . .
H H2A 0.2445 0.6574 0.4993 0.024 Uiso calc R 1 . .
H H2B 0.1898 0.7364 0.4807 0.024 Uiso calc R 1 . .
C C3 0.2900(6) 0.7840(7) 0.4738(5) 0.017(2) Uani d . 1 . .
H H3A 0.3072 0.7527 0.4329 0.021 Uiso calc R 1 . .
H H3B 0.3283 0.7886 0.5059 0.021 Uiso calc R 1 . .
C C4 0.1402(6) 0.7438(8) 0.6997(5) 0.020(2) Uani d . 1 . .
C C5 0.0974(6) 0.6998(8) 0.7471(5) 0.025(2) Uani d . 1 . .
H H5 0.0774 0.6411 0.7371 0.030 Uiso calc R 1 . .
C C6 0.0845(6) 0.7424(9) 0.8087(5) 0.030(3) Uani d . 1 . .
H H6 0.0560 0.7119 0.8404 0.036 Uiso calc R 1 . .
C C7 0.1123(6) 0.8278(8) 0.8241(5) 0.028(3) Uani d . 1 . .
H H7 0.1017 0.8571 0.8655 0.034 Uiso calc R 1 . .
C C8 0.1573(7) 0.8723(9) 0.7779(6) 0.029(3) Uani d . 1 . .
H H8 0.1782 0.9300 0.7892 0.035 Uiso calc R 1 . .
C C9 0.1704(6) 0.8308(7) 0.7165(5) 0.022(2) Uani d . 1 . .
H H9 0.1998 0.8608 0.6854 0.026 Uiso calc R 1 . .
C C10 0.0788(6) 0.7460(8) 0.5690(5) 0.023(2) Uani d . 1 . .
C C11 0.0562(5) 0.8379(8) 0.5832(5) 0.021(2) Uani d . 1 . .
H H11 0.0748 0.8717 0.6198 0.025 Uiso calc R 1 . .
C C12 0.0060(7) 0.8779(9) 0.5424(6) 0.036(3) Uani d . 1 . .
H H12 -0.0098 0.9392 0.5520 0.043 Uiso calc R 1 . .
C C13 -0.0212(6) 0.8300(9) 0.4881(6) 0.032(3) Uani d . 1 . .
H H13 -0.0556 0.8578 0.4613 0.039 Uiso calc R 1 . .
C C14 0.0028(7) 0.7409(9) 0.4736(6) 0.033(3) Uani d . 1 . .
H H14 -0.0148 0.7086 0.4358 0.039 Uiso calc R 1 . .
C C15 0.0514(6) 0.6983(8) 0.5129(5) 0.026(2) Uani d . 1 . .
H H15 0.0665 0.6370 0.5025 0.031 Uiso calc R 1 . .
C C16 0.1996(5) 0.8807(7) 0.3852(5) 0.017(2) Uani d . 1 . .
C C17 0.1306(6) 0.9081(9) 0.3939(6) 0.028(3) Uani d . 1 . .
H H17 0.1167 0.9401 0.4333 0.033 Uiso calc R 1 . .
C C18 0.0837(7) 0.8871(9) 0.3435(6) 0.032(3) Uani d . 1 . .
H H18 0.0377 0.9067 0.3482 0.038 Uiso calc R 1 . .
C C19 0.1032(7) 0.8381(9) 0.2867(5) 0.033(3) Uani d . 1 . .
H H19 0.0704 0.8230 0.2534 0.039 Uiso calc R 1 . .
C C20 0.1712(7) 0.8111(9) 0.2783(5) 0.028(3) Uani d . 1 . .
H H20 0.1846 0.7782 0.2392 0.034 Uiso calc R 1 . .
C C21 0.2197(6) 0.8326(9) 0.3281(5) 0.026(2) Uani d . 1 . .
H H21 0.2659 0.8142 0.3226 0.032 Uiso calc R 1 . .
C C22 0.3332(6) 0.9573(8) 0.4126(5) 0.021(2) Uani d . 1 . .
C C23 0.3253(8) 1.0161(11) 0.3567(7) 0.044(4) Uani d . 1 . .
H H23 0.2809 1.0268 0.3393 0.053 Uiso calc R 1 . .
C C24 0.3804(8) 1.0586(10) 0.3266(7) 0.040(3) Uani d . 1 . .
H H24 0.3737 1.0967 0.2882 0.049 Uiso calc R 1 . .
C C25 0.4445(7) 1.0462(9) 0.3514(6) 0.032(3) Uani d . 1 . .
H H25 0.4822 1.0758 0.3305 0.038 Uiso calc R 1 . .
C C26 0.4542(6) 0.9906(8) 0.4069(6) 0.027(3) Uani d . 1 . .
H H26 0.4988 0.9837 0.4249 0.033 Uiso calc R 1 . .
C C27 0.4003(6) 0.9448(8) 0.4369(6) 0.024(2) Uani d . 1 . .
H H27 0.4084 0.9048 0.4740 0.029 Uiso calc R 1 . .

loop_
_atom_site_aniso_label
_atom_site_aniso_U_11
_atom_site_aniso_U_22
_atom_site_aniso_U_33
_atom_site_aniso_U_12
_atom_site_aniso_U_13
_atom_site_aniso_U_23
Au1 0.0139(2) 0.0208(2) 0.0191(2) -0.00115(14) -0.00109(14) 0.00287(14)
Au2 0.0146(2) 0.0192(2) 0.0179(2) 0.00048(15) 0.00127(14) 0.00027(13)
Br1 0.0204(6) 0.0247(5) 0.0271(5) 0.0012(4) -0.0007(4) 0.0003(4)
Br2 0.0236(6) 0.0273(5) 0.0261(5) 0.0012(4) 0.0050(4) -0.0038(4)
P1 0.0129(14) 0.0184(12) 0.0186(12) -0.0024(10) -0.0020(10) 0.0024(9)
P2 0.0102(13) 0.0218(13) 0.0160(11) -0.0023(10) 0.0021(9) 0.0014(9)
C1 0.017(6) 0.014(4) 0.022(5) 0.000(4) 0.003(4) 0.002(4)
C2 0.023(6) 0.026(5) 0.012(4) 0.000(4) -0.003(4) 0.001(4)
C3 0.017(6) 0.019(5) 0.015(4) 0.003(4) 0.003(4) 0.005(4)
C4 0.012(6) 0.033(6) 0.015(4) 0.001(4) 0.005(4) 0.009(4)
C5 0.025(7) 0.029(6) 0.021(5) 0.003(5) 0.002(5) 0.008(4)
C6 0.021(7) 0.048(7) 0.020(5) 0.004(5) 0.004(4) 0.010(5)
C7 0.026(7) 0.037(6) 0.021(5) 0.011(5) 0.007(5) 0.000(4)
C8 0.024(7) 0.035(6) 0.028(5) 0.004(5) -0.005(5) -0.001(5)
C9 0.025(6) 0.026(5) 0.014(4) -0.005(4) -0.004(4) 0.002(4)
C10 0.013(6) 0.028(6) 0.029(5) -0.007(4) 0.003(4) 0.015(4)
C11 0.008(5) 0.034(6) 0.021(5) 0.000(4) 0.000(4) 0.005(4)
C12 0.034(8) 0.040(7) 0.034(6) 0.010(6) 0.008(5) 0.022(5)
C13 0.013(6) 0.051(8) 0.033(6) 0.006(5) 0.000(5) 0.016(5)
C14 0.028(8) 0.044(7) 0.025(5) -0.019(6) -0.012(5) 0.014(5)
C15 0.012(6) 0.038(6) 0.027(5) -0.003(5) 0.000(4) 0.002(5)
C16 0.011(5) 0.027(5) 0.014(4) -0.001(4) -0.001(4) 0.005(4)
C17 0.009(6) 0.043(7) 0.031(6) -0.004(5) 0.006(4) 0.008(5)
C18 0.014(6) 0.048(7) 0.034(6) 0.000(5) -0.001(5) 0.002(5)
C19 0.029(7) 0.044(7) 0.025(5) -0.005(6) -0.009(5) -0.001(5)
C20 0.029(7) 0.041(7) 0.015(5) 0.000(5) -0.004(5) -0.006(4)
C21 0.021(7) 0.040(7) 0.019(5) 0.003(5) 0.001(4) 0.005(4)
C22 0.019(6) 0.029(6) 0.015(5) 0.003(4) -0.006(4) -0.002(4)
C23 0.019(8) 0.067(10) 0.046(8) -0.004(7) -0.008(6) 0.032(7)
C24 0.032(8) 0.048(8) 0.042(7) -0.009(6) 0.000(6) 0.024(6)
C25 0.026(7) 0.040(7) 0.029(6) -0.008(5) 0.005(5) 0.003(5)
C26 0.019(7) 0.032(6) 0.031(6) -0.004(5) -0.006(5) -0.001(5)
C27 0.015(6) 0.025(5) 0.032(6) -0.004(4) 0.000(5) 0.007(4)

loop_
_atom_type_symbol
_atom_type_description
_atom_type_scat_dispersion_real
_atom_type_scat_dispersion_imag
_atom_type_scat_source
C C 0.0033 0.0016 'International Tables Vol C Tables 4.2.6.8 and 6.1.1.4'
H H 0.0000 0.0000 'International Tables Vol C Tables 4.2.6.8 and 6.1.1.4'
Au Au -2.0133 8.8022 'International Tables Vol C Tables 4.2.6.8 and 6.1.1.4'
Br Br -0.2901 2.4595 'International Tables Vol C Tables 4.2.6.8 and 6.1.1.4'
P P 0.1023 0.0942 'International Tables Vol C Tables 4.2.6.8 and 6.1.1.4'

loop_
_geom_angle_atom_site_label_1
_geom_angle_atom_site_label_2
_geom_angle_atom_site_label_3
_geom_angle_site_symmetry_1
_geom_angle_site_symmetry_3
_geom_angle
_geom_angle_publ_flag
P1 Au1 Br1 . . 171.73(7) y
P1 Au1 Au2 . 7_655 102.08(7) ?
Br1 Au1 Au2 . 7_655 85.71(3) ?
P2 Au2 Br2 . . 174.31(8) y
P2 Au2 Au1 . 7_665 100.40(7) ?
Br2 Au2 Au1 . 7_665 84.87(4) ?
C4 P1 C1 . . 106.3(5) ?
C4 P1 C10 . . 104.5(5) ?
C1 P1 C10 . . 103.1(5) ?
C4 P1 Au1 . . 111.2(4) ?
C1 P1 Au1 . . 116.3(3) ?
C10 P1 Au1 . . 114.3(4) ?
C22 P2 C16 . . 105.9(5) ?
C22 P2 C3 . . 105.7(5) ?
C16 P2 C3 . . 103.0(5) ?
C22 P2 Au2 . . 114.6(4) ?
C16 P2 Au2 . . 112.5(4) ?
C3 P2 Au2 . . 114.1(3) ?
C2 C1 P1 . . 114.1(7) ?
C2 C1 H1A . . 108.7 ?
P1 C1 H1A . . 108.7 ?
C2 C1 H1B . . 108.7 ?
P1 C1 H1B . . 108.7 ?
H1A C1 H1B . . 107.6 ?
C3 C2 C1 . . 111.3(8) ?
C3 C2 H2A . . 109.4 ?
C1 C2 H2A . . 109.4 ?
C3 C2 H2B . . 109.4 ?
C1 C2 H2B . . 109.4 ?
H2A C2 H2B . . 108.0 ?
C2 C3 P2 . . 112.7(7) ?
C2 C3 H3A . . 109.1 ?
P2 C3 H3A . . 109.1 ?
C2 C3 H3B . . 109.1 ?
P2 C3 H3B . . 109.1 ?
H3A C3 H3B . . 107.8 ?
C5 C4 C9 . . 118.7(9) ?
C5 C4 P1 . . 119.3(9) ?
C9 C4 P1 . . 121.7(7) ?
C6 C5 C4 . . 120.2(11) ?
C6 C5 H5 . . 119.9 ?
C4 C5 H5 . . 119.9 ?
C7 C6 C5 . . 120.9(11) ?
C7 C6 H6 . . 119.5 ?
C5 C6 H6 . . 119.5 ?
C6 C7 C8 . . 119.9(10) ?
C6 C7 H7 . . 120.0 ?
C8 C7 H7 . . 120.0 ?
C9 C8 C7 . . 119.6(11) ?
C9 C8 H8 . . 120.2 ?
C7 C8 H8 . . 120.2 ?
C8 C9 C4 . . 120.5(10) ?
C8 C9 H9 . . 119.7 ?
C4 C9 H9 . . 119.7 ?
C11 C10 C15 . . 119.1(10) ?
C11 C10 P1 . . 120.7(8) ?
C15 C10 P1 . . 120.0(9) ?
C12 C11 C10 . . 119.0(11) ?
C12 C11 H11 . . 120.5 ?
C10 C11 H11 . . 120.5 ?
C13 C12 C11 . . 121.4(12) ?
C13 C12 H12 . . 119.3 ?
C11 C12 H12 . . 119.3 ?
C14 C13 C12 . . 119.1(11) ?
C14 C13 H13 . . 120.4 ?
C12 C13 H13 . . 120.4 ?
C15 C14 C13 . . 121.4(11) ?
C15 C14 H14 . . 119.3 ?
C13 C14 H14 . . 119.3 ?
C14 C15 C10 . . 120.0(11) ?
C14 C15 H15 . . 120.0 ?
C10 C15 H15 . . 120.0 ?
C21 C16 C17 . . 120.6(10) ?
C21 C16 P2 . . 119.5(8) ?
C17 C16 P2 . . 119.7(8) ?
C18 C17 C16 . . 118.7(11) ?
C18 C17 H17 . . 120.7 ?
C16 C17 H17 . . 120.7 ?
C19 C18 C17 . . 121.1(12) ?
C19 C18 H18 . . 119.5 ?
C17 C18 H18 . . 119.5 ?
C18 C19 C20 . . 120.0(11) ?
C18 C19 H19 . . 120.0 ?
C20 C19 H19 . . 120.0 ?
C19 C20 C21 . . 120.0(10) ?
C19 C20 H20 . . 120.0 ?
C21 C20 H20 . . 120.0 ?
C16 C21 C20 . . 119.6(11) ?
C16 C21 H21 . . 120.2 ?
C20 C21 H21 . . 120.2 ?
C23 C22 C27 . . 116.7(11) ?
C23 C22 P2 . . 121.7(10) ?
C27 C22 P2 . . 121.6(8) ?
C24 C23 C22 . . 121.6(13) ?
C24 C23 H23 . . 119.2 ?
C22 C23 H23 . . 119.2 ?
C25 C24 C23 . . 120.4(12) ?
C25 C24 H24 . . 119.8 ?
C23 C24 H24 . . 119.8 ?
C24 C25 C26 . . 119.8(12) ?
C24 C25 H25 . . 120.1 ?
C26 C25 H25 . . 120.1 ?
C25 C26 C27 . . 121.1(12) ?
C25 C26 H26 . . 119.5 ?
C27 C26 H26 . . 119.5 ?
C26 C27 C22 . . 120.3(10) ?
C26 C27 H27 . . 119.8 ?
C22 C27 H27 . . 119.8 ?

loop_
_geom_bond_atom_site_label_1
_geom_bond_atom_site_label_2
_geom_bond_site_symmetry_2
_geom_bond_distance
_geom_bond_publ_flag
Au1 Br1 . 2.4128(13) y
Au1 P1 . 2.246(3) y
Au1 Au2 7_655 3.2574(8) ?
Au2 Br2 . 2.4170(12) y
Au2 P2 . 2.258(3) y
Au2 Au1 7_665 3.2574(8) ?
P1 C4 . 1.811(10) ?
P1 C1 . 1.815(11) ?
P1 C10 . 1.822(11) ?
P2 C22 . 1.799(12) ?
P2 C16 . 1.826(10) ?
P2 C3 . 1.829(10) ?
C1 C2 . 1.540(13) ?
C1 H1A . 0.9900 ?
C1 H1B . 0.9900 ?
C2 C3 . 1.535(14) ?
C2 H2A . 0.9900 ?
C2 H2B . 0.9900 ?
C3 H3A . 0.9900 ?
C3 H3B . 0.9900 ?
C4 C5 . 1.413(14) ?
C4 C9 . 1.420(15) ?
C5 C6 . 1.395(15) ?
C5 H5 . 0.9500 ?
C6 C7 . 1.375(18) ?
C6 H6 . 0.9500 ?
C7 C8 . 1.426(17) ?
C7 H7 . 0.9500 ?
C8 C9 . 1.387(15) ?
C8 H8 . 0.9500 ?
C9 H9 . 0.9500 ?
C10 C11 . 1.417(16) ?
C10 C15 . 1.417(16) ?
C11 C12 . 1.400(16) ?
C11 H11 . 0.9500 ?
C12 C13 . 1.389(19) ?
C12 H12 . 0.9500 ?
C13 C14 . 1.391(19) ?
C13 H13 . 0.9500 ?
C14 C15 . 1.377(17) ?
C14 H14 . 0.9500 ?
C15 H15 . 0.9500 ?
C16 C21 . 1.388(15) ?
C16 C17 . 1.419(16) ?
C17 C18 . 1.395(17) ?
C17 H17 . 0.9500 ?
C18 C19 . 1.389(17) ?
C18 H18 . 0.9500 ?
C19 C20 . 1.397(19) ?
C19 H19 . 0.9500 ?
C20 C21 . 1.410(16) ?
C20 H20 . 0.9500 ?
C21 H21 . 0.9500 ?
C22 C23 . 1.406(16) ?
C22 C27 . 1.414(16) ?
C23 C24 . 1.379(19) ?
C23 H23 . 0.9500 ?
C24 C25 . 1.36(2) ?
C24 H24 . 0.9500 ?
C25 C26 . 1.378(17) ?
C25 H25 . 0.9500 ?
C26 C27 . 1.380(16) ?
C26 H26 . 0.9500 ?
C27 H27 . 0.9500 ?

loop_
_geom_torsion_atom_site_label_1
_geom_torsion_atom_site_label_2
_geom_torsion_atom_site_label_3
_geom_torsion_atom_site_label_4
_geom_torsion_site_symmetry_1
_geom_torsion_site_symmetry_2
_geom_torsion_site_symmetry_3
_geom_torsion_site_symmetry_4
_geom_torsion
_geom_torsion_publ_flag
Br1 Au1 P1 C4 . . . . 33.0(7) ?
Au2 Au1 P1 C4 7_655 . . . -127.3(4) ?
Br1 Au1 P1 C1 . . . . 154.9(6) ?
Au2 Au1 P1 C1 7_655 . . . -5.3(4) ?
Br1 Au1 P1 C10 . . . . -85.0(6) ?
Au2 Au1 P1 C10 7_655 . . . 114.7(4) ?
Br2 Au2 P2 C22 . . . . 155.8(7) ?
Au1 Au2 P2 C22 7_665 . . . -46.6(4) ?
Br2 Au2 P2 C16 . . . . 34.8(9) ?
Au1 Au2 P2 C16 7_665 . . . -167.6(4) ?
Br2 Au2 P2 C3 . . . . -82.1(9) ?
Au1 Au2 P2 C3 7_665 . . . 75.5(4) ?
C4 P1 C1 C2 . . . . -171.0(7) ?
C10 P1 C1 C2 . . . . -61.4(9) ?
Au1 P1 C1 C2 . . . . 64.5(8) ?
P1 C1 C2 C3 . . . . 170.0(7) ?
C1 C2 C3 P2 . . . . -81.0(10) ?
C22 P2 C3 C2 . . . . -176.9(7) ?
C16 P2 C3 C2 . . . . -65.9(8) ?
Au2 P2 C3 C2 . . . . 56.3(8) ?
C1 P1 C4 C5 . . . . -163.6(9) ?
C10 P1 C4 C5 . . . . 87.7(9) ?
Au1 P1 C4 C5 . . . . -36.1(10) ?
C1 P1 C4 C9 . . . . 22.4(11) ?
C10 P1 C4 C9 . . . . -86.2(10) ?
Au1 P1 C4 C9 . . . . 150.0(8) ?
C9 C4 C5 C6 . . . . 1.1(16) ?
P1 C4 C5 C6 . . . . -172.9(9) ?
C4 C5 C6 C7 . . . . 0.6(18) ?
C5 C6 C7 C8 . . . . -2.5(18) ?
C6 C7 C8 C9 . . . . 2.7(18) ?
C7 C8 C9 C4 . . . . -0.9(17) ?
C5 C4 C9 C8 . . . . -1.0(17) ?
P1 C4 C9 C8 . . . . 173.0(9) ?
C4 P1 C10 C11 . . . . 32.3(10) ?
C1 P1 C10 C11 . . . . -78.7(9) ?
Au1 P1 C10 C11 . . . . 154.1(7) ?
C4 P1 C10 C15 . . . . -153.9(9) ?
C1 P1 C10 C15 . . . . 95.1(9) ?
Au1 P1 C10 C15 . . . . -32.1(10) ?
C15 C10 C11 C12 . . . . 1.7(16) ?
P1 C10 C11 C12 . . . . 175.5(9) ?
C10 C11 C12 C13 . . . . -0.8(17) ?
C11 C12 C13 C14 . . . . -0.9(18) ?
C12 C13 C14 C15 . . . . 1.8(18) ?
C13 C14 C15 C10 . . . . -0.9(18) ?
C11 C10 C15 C14 . . . . -0.8(16) ?
P1 C10 C15 C14 . . . . -174.7(9) ?
C22 P2 C16 C21 . . . . 53.7(10) ?
C3 P2 C16 C21 . . . . -57.1(10) ?
Au2 P2 C16 C21 . . . . 179.6(8) ?
C22 P2 C16 C17 . . . . -130.5(9) ?
C3 P2 C16 C17 . . . . 118.8(9) ?
Au2 P2 C16 C17 . . . . -4.6(10) ?
C21 C16 C17 C18 . . . . -1.1(17) ?
P2 C16 C17 C18 . . . . -176.8(9) ?
C16 C17 C18 C19 . . . . 1.8(18) ?
C17 C18 C19 C20 . . . . -1.7(19) ?
C18 C19 C20 C21 . . . . 0.8(19) ?
C17 C16 C21 C20 . . . . 0.2(17) ?
P2 C16 C21 C20 . . . . 176.0(9) ?
C19 C20 C21 C16 . . . . -0.1(18) ?
C16 P2 C22 C23 . . . . 31.6(12) ?
C3 P2 C22 C23 . . . . 140.5(11) ?
Au2 P2 C22 C23 . . . . -93.0(11) ?
C16 P2 C22 C27 . . . . -149.1(9) ?
C3 P2 C22 C27 . . . . -40.2(10) ?
Au2 P2 C22 C27 . . . . 86.3(9) ?
C27 C22 C23 C24 . . . . 1(2) ?
P2 C22 C23 C24 . . . . -179.9(12) ?
C22 C23 C24 C25 . . . . -2(2) ?
C23 C24 C25 C26 . . . . 0(2) ?
C24 C25 C26 C27 . . . . 1.9(19) ?
C25 C26 C27 C22 . . . . -2.7(18) ?
C23 C22 C27 C26 . . . . 1.3(17) ?
P2 C22 C27 C26 . . . . -178.1(9) ?
